data_4308301
loop_
_publ_author_name
'Xiaojun Gu'
'Dongfeng Xue'

_publ_section_title
;
3D Coordination Framework [Ln4(\m3-OH)2Cu6I5(IN)8(OAc)3] (IN =
Isonicotinate): Employing 2D Layers of Lanthanide Wheel Clusters and 1D
Chains of Copper Halide Clusters
;
_journal_name_full 'Inorganic Chemistry'
_journal_page_first 5349
_journal_page_last 5353
_journal_paper_doi 10.1021/ic7004826
_journal_volume 46
_journal_year 2007
_chemical_formula_sum 'C54 H43 Cu6 I5 N8 O24 Pr4'
_chemical_formula_weight 2767.34
_chemical_name_systematic
; 
 ? 
;
_space_group_IT_number 14
_symmetry_cell_setting monoclinic
_symmetry_space_group_name_Hall '-P 2ybc'
_symmetry_space_group_name_H-M 'P 1 21/c 1'
_atom_sites_solution_hydrogens geom
_atom_sites_solution_primary direct
_atom_sites_solution_secondary difmap
_audit_creation_method SHELXL-97
_cell_angle_alpha 90.00
_cell_angle_beta 96.159(4)
_cell_angle_gamma 90.00
_cell_formula_units_Z 4
_cell_length_a 18.0965(11)
_cell_length_b 18.3267(12)
_cell_length_c 21.7131(12)
_cell_measurement_temperature 273(2)
_cell_volume 7159.6(8)
_computing_structure_refinement 'SHELXL-97 (Sheldrick, 1997)'
_computing_structure_solution 'SHELXS-97 (Sheldrick, 1990)'
_diffrn_ambient_temperature 273(2)
_diffrn_measured_fraction_theta_full 0.960
_diffrn_measured_fraction_theta_max 0.960
_diffrn_radiation_monochromator graphite
_diffrn_radiation_source 'fine-focus sealed tube'
_diffrn_radiation_type MoK\a
_diffrn_radiation_wavelength 0.71073
_diffrn_reflns_av_R_equivalents 0.0843
_diffrn_reflns_av_sigmaI/netI 0.1204
_diffrn_reflns_limit_h_max 23
_diffrn_reflns_limit_h_min -23
_diffrn_reflns_limit_k_max 22
_diffrn_reflns_limit_k_min -23
_diffrn_reflns_limit_l_max 25
_diffrn_reflns_limit_l_min -28
_diffrn_reflns_number 45672
_diffrn_reflns_theta_full 27.51
_diffrn_reflns_theta_max 27.51
_diffrn_reflns_theta_min 1.59
_exptl_absorpt_coefficient_mu 6.644
_exptl_crystal_density_diffrn 2.567
_exptl_crystal_density_method 'not measured'
_exptl_crystal_F_000 5160
_refine_diff_density_max 1.257
_refine_diff_density_min -1.768
_refine_diff_density_rms 0.276
_refine_ls_extinction_method none
_refine_ls_goodness_of_fit_ref 1.014
_refine_ls_hydrogen_treatment mixed
_refine_ls_matrix_type full
_refine_ls_number_parameters 910
_refine_ls_number_reflns 15808
_refine_ls_number_restraints 0
_refine_ls_restrained_S_all 1.014
_refine_ls_R_factor_all 0.1147
_refine_ls_R_factor_gt 0.0509
_refine_ls_shift/su_max 0.009
_refine_ls_shift/su_mean 0.001
_refine_ls_structure_factor_coef Fsqd
_refine_ls_weighting_details 'calc w=1/[\s^2^(Fo^2^)+(0.0100P)^2^+0.0000P] where P=(Fo^2^+2Fc^2^)/3'
_refine_ls_weighting_scheme calc
_refine_ls_wR_factor_gt 0.0683
_refine_ls_wR_factor_ref 0.0829
_reflns_number_gt 9223
_reflns_number_total 15808
_reflns_threshold_expression >2sigma(I)
_cod_data_source_file ic7004826-file001_2.cif
_cod_data_source_block 2
_cod_database_code 4308301

loop_
_symmetry_equiv_pos_as_xyz
'x, y, z'
'-x, y+1/2, -z+1/2'
'-x, -y, -z'
'x, -y-1/2, z-1/2'

loop_
_atom_site_label
_atom_site_type_symbol
_atom_site_fract_x
_atom_site_fract_y
_atom_site_fract_z
_atom_site_U_iso_or_equiv
_atom_site_adp_type
_atom_site_occupancy
_atom_site_symmetry_multiplicity
_atom_site_calc_flag
_atom_site_refinement_flags
_atom_site_disorder_assembly
_atom_site_disorder_group
Pr2 Pr 0.47251(2) 0.16858(3) 0.40151(2) 0.01536(12) Uani 1 1 d . . .
Pr1 Pr 0.52899(2) 0.42454(3) 0.43545(2) 0.01610(12) Uani 1 1 d . . .
Pr3 Pr 0.53121(2) -0.04089(3) 0.42619(2) 0.01716(12) Uani 1 1 d . . .
Pr4 Pr 0.48991(2) 0.00506(3) 0.24890(2) 0.01615(12) Uani 1 1 d . . .
I2 I 1.00821(3) 0.36886(4) 0.54307(3) 0.03588(18) Uani 1 1 d . . .
I3 I 1.00267(3) 0.11845(4) 0.50432(3) 0.03861(18) Uani 1 1 d . . .
I4 I 0.96750(4) 0.19093(4) 0.68224(3) 0.04177(19) Uani 1 1 d . . .
I5 I 0.98125(4) 0.42213(4) 0.73460(3) 0.04282(19) Uani 1 1 d . . .
I1 I 1.02153(4) 0.27241(4) 0.36135(3) 0.0479(2) Uani 1 1 d . . .
Cu2 Cu 1.04861(6) 0.25123(8) 0.48055(6) 0.0457(4) Uani 1 1 d . . .
Cu3 Cu 0.95927(6) 0.23370(7) 0.56563(5) 0.0404(4) Uani 1 1 d . . .
Cu4 Cu 1.02513(6) 0.31975(8) 0.65841(6) 0.0468(4) Uani 1 1 d . . .
Cu5 Cu 0.94057(7) 0.29172(8) 0.76885(7) 0.0563(4) Uani 1 1 d . . .
Cu6 Cu 1.00106(7) 0.02452(11) 0.62340(8) 0.0886(6) Uani 1 1 d . . .
Cu1 Cu 1.01221(7) 0.43975(13) 0.36599(8) 0.1083(8) Uani 1 1 d . . .
O13 O 0.5679(3) 0.1089(3) 0.2487(3) 0.0305(16) Uani 1 1 d . . .
O2 O 0.5205(3) 0.0750(3) 0.4777(2) 0.0164(13) Uani 1 1 d . . .
O9 O 0.5870(3) 0.2078(3) 0.4595(3) 0.0302(16) Uani 1 1 d . . .
O21 O 0.4733(3) 0.3015(3) 0.3730(2) 0.0278(15) Uani 1 1 d . . .
O19 O 0.4731(3) -0.0981(3) 0.3208(2) 0.0277(16) Uani 1 1 d . . .
O23 O 0.5211(3) 0.5357(3) 0.3626(3) 0.0288(16) Uani 1 1 d . . .
O17 O 0.6441(3) -0.0234(3) 0.4983(3) 0.0362(18) Uani 1 1 d . . .
O22 O 0.4863(3) 0.4040(3) 0.3223(2) 0.0211(14) Uani 1 1 d . . .
O1 O 0.4667(3) 0.0455(3) 0.3531(2) 0.0178(13) Uani 1 1 d . . .
O18 O 0.6410(3) -0.1068(4) 0.5735(3) 0.0360(18) Uani 1 1 d . . .
O24 O 0.5042(3) 0.5625(3) 0.4589(3) 0.0270(15) Uani 1 1 d . . .
O8 O 0.5824(3) -0.1613(3) 0.4283(3) 0.0313(16) Uani 1 1 d . . .
O4 O 0.6366(3) 0.4076(4) 0.3794(3) 0.0389(19) Uani 1 1 d . . .
O14 O 0.5695(3) 0.1803(4) 0.3326(3) 0.0433(19) Uani 1 1 d . . .
O7 O 0.4306(3) 0.2296(3) 0.4885(3) 0.0256(15) Uani 1 1 d . . .
O3 O 0.3682(3) -0.0454(3) 0.2160(3) 0.0345(17) Uani 1 1 d . . .
O20 O 0.4075(3) -0.0986(4) 0.4016(3) 0.0411(19) Uani 1 1 d . . .
O12 O 0.3777(3) 0.1736(3) 0.3159(3) 0.0285(16) Uani 1 1 d . . .
O6 O 0.6358(3) 0.4839(3) 0.4976(3) 0.0320(17) Uani 1 1 d . . .
O11 O 0.3988(3) 0.1033(3) 0.2355(3) 0.0335(17) Uani 1 1 d . . .
O15 O 0.6299(3) -0.0358(4) 0.2596(3) 0.046(2) Uani 1 1 d . . .
O10 O 0.5840(3) 0.3240(3) 0.4890(3) 0.0292(16) Uani 1 1 d . . .
N5 N 1.1381(4) 0.3161(5) 0.6825(3) 0.039(2) Uani 1 1 d . . .
O5 O 0.3952(3) 0.4407(3) 0.4274(3) 0.0301(16) Uani 1 1 d . . .
O16 O 0.6162(3) -0.0041(4) 0.3556(3) 0.052(2) Uani 1 1 d . . .
C24 C 0.6156(4) 0.2649(5) 0.4810(4) 0.022(2) Uani 1 1 d . . .
N6 N 0.8297(4) 0.3031(5) 0.7729(4) 0.039(2) Uani 1 1 d . . .
C18 C 0.3936(5) 0.2039(5) 0.5294(4) 0.026(2) Uani 1 1 d . . .
C36 C 0.5980(5) 0.1521(5) 0.2887(4) 0.026(2) Uani 1 1 d . . .
N3 N 1.1609(4) 0.2476(4) 0.5056(4) 0.035(2) Uani 1 1 d . . .
C45 C 0.7505(4) -0.0380(5) 0.5705(4) 0.022(2) Uani 1 1 d . . .
N4 N 0.8496(4) 0.2476(5) 0.5365(4) 0.040(2) Uani 1 1 d . . .
C6 C 0.6660(4) 0.4299(5) 0.3335(4) 0.025(2) Uani 1 1 d . . .
N2 N 1.1169(4) 0.4550(5) 0.3926(4) 0.048(3) Uani 1 1 d . . .
C30 C 0.3599(5) 0.1448(5) 0.2648(4) 0.025(2) Uani 1 1 d . . .
C21 C 0.6973(4) 0.2587(5) 0.5033(4) 0.026(2) Uani 1 1 d . . .
C42 C 0.6560(5) -0.0224(5) 0.3136(5) 0.034(3) Uani 1 1 d . . .
C48 C 0.6719(5) -0.0579(5) 0.5464(4) 0.030(3) Uani 1 1 d . . .
C20 C 0.7382(5) 0.2058(6) 0.4794(4) 0.041(3) Uani 1 1 d . . .
H20A H 0.7152 0.1714 0.4522 0.049 Uiso 1 1 calc R . .
C52 C 0.4680(5) 0.3364(5) 0.3223(4) 0.027(2) Uani 1 1 d . . .
C54 C 0.5110(5) 0.5824(5) 0.4033(5) 0.028(2) Uani 1 1 d . . .
C31 C 0.7901(5) 0.3499(5) 0.7355(4) 0.039(3) Uani 1 1 d . . .
H31A H 0.8143 0.3740 0.7058 0.047 Uiso 1 1 calc R . .
N8 N 0.8960(4) 0.0015(5) 0.6121(4) 0.038(2) Uani 1 1 d . . .
N7 N 1.1082(4) 0.0276(5) 0.6408(4) 0.049(3) Uani 1 1 d . . .
C3 C 0.7499(4) 0.4292(5) 0.3386(4) 0.023(2) Uani 1 1 d . . .
C12 C 0.3497(5) 0.4755(5) 0.4563(4) 0.026(2) Uani 1 1 d . . .
C29 C 1.1867(5) 0.3531(6) 0.6522(4) 0.039(3) Uani 1 1 d . . .
H29A H 1.1708 0.3708 0.6129 0.047 Uiso 1 1 calc R . .
C2 C 0.7905(5) 0.4058(6) 0.3917(4) 0.038(3) Uani 1 1 d . . .
H2A H 0.7670 0.3862 0.4240 0.046 Uiso 1 1 calc R . .
C46 C 0.7742(5) 0.0335(6) 0.5692(4) 0.045(3) Uani 1 1 d . . .
H46A H 0.7418 0.0703 0.5543 0.054 Uiso 1 1 calc R . .
C4 C 0.7885(5) 0.4522(6) 0.2905(4) 0.040(3) Uani 1 1 d . . .
H4A H 0.7627 0.4653 0.2528 0.048 Uiso 1 1 calc R . .
C28 C 1.2586(5) 0.3664(6) 0.6761(4) 0.040(3) Uani 1 1 d . . .
H28A H 1.2901 0.3934 0.6538 0.048 Uiso 1 1 calc R . .
N1 N 0.9051(4) 0.4361(5) 0.3511(4) 0.050(3) Uani 1 1 d . . .
C22 C 0.7329(5) 0.3086(6) 0.5429(4) 0.038(3) Uani 1 1 d . . .
H22A H 0.7068 0.3470 0.5583 0.046 Uiso 1 1 calc R . .
C10 C 1.2150(5) 0.4855(6) 0.4701(5) 0.053(3) Uani 1 1 d . . .
H10A H 1.2286 0.5023 0.5102 0.064 Uiso 1 1 calc R . .
C50 C 0.4185(5) -0.1215(5) 0.3491(5) 0.033(3) Uani 1 1 d . . .
C23 C 0.8085(5) 0.3007(6) 0.5596(5) 0.049(3) Uani 1 1 d . . .
H23A H 0.8321 0.3334 0.5880 0.059 Uiso 1 1 calc R . .
C5 C 0.8657(5) 0.4559(6) 0.2982(5) 0.050(3) Uani 1 1 d . . .
H5A H 0.8905 0.4727 0.2656 0.060 Uiso 1 1 calc R . .
C53 C 0.5072(7) 0.6621(6) 0.3876(4) 0.062(4) Uani 1 1 d . . .
H53A H 0.4576 0.6795 0.3899 0.093 Uiso 1 1 calc R . .
H53B H 0.5205 0.6691 0.3464 0.093 Uiso 1 1 calc R . .
H53C H 0.5411 0.6885 0.4164 0.093 Uiso 1 1 calc R . .
C13 C 1.2070(5) 0.2823(6) 0.4724(5) 0.043(3) Uani 1 1 d . . .
H13A H 1.1876 0.3151 0.4423 0.052 Uiso 1 1 calc R . .
C44 C 0.7996(5) -0.0883(6) 0.5952(4) 0.039(3) Uani 1 1 d . . .
H44A H 0.7847 -0.1365 0.5994 0.046 Uiso 1 1 calc R . .
C19 C 0.8137(5) 0.2029(6) 0.4953(4) 0.042(3) Uani 1 1 d . . .
H19A H 0.8410 0.1681 0.4763 0.050 Uiso 1 1 calc R . .
C47 C 0.8471(5) 0.0494(6) 0.5906(5) 0.051(3) Uani 1 1 d . . .
H47A H 0.8622 0.0978 0.5895 0.062 Uiso 1 1 calc R . .
C35 C 0.7920(5) 0.2680(6) 0.8132(5) 0.047(3) Uani 1 1 d . . .
H35A H 0.8173 0.2336 0.8389 0.056 Uiso 1 1 calc R . .
C11 C 1.1409(6) 0.4783(6) 0.4487(5) 0.048(3) Uani 1 1 d . . .
H11A H 1.1059 0.4906 0.4752 0.058 Uiso 1 1 calc R . .
C25 C 1.1637(5) 0.2889(6) 0.7369(4) 0.046(3) Uani 1 1 d . . .
H25A H 1.1314 0.2616 0.7582 0.055 Uiso 1 1 calc R . .
C26 C 1.2348(4) 0.2983(6) 0.7638(4) 0.041(3) Uani 1 1 d . . .
H26A H 1.2501 0.2772 0.8020 0.050 Uiso 1 1 calc R . .
C43 C 0.8725(6) -0.0678(7) 0.6143(4) 0.048(3) Uani 1 1 d . . .
H43A H 0.9063 -0.1036 0.6291 0.058 Uiso 1 1 calc R . .
C51 C 0.4398(7) 0.3020(5) 0.2620(4) 0.061(4) Uani 1 1 d . . .
H51A H 0.4211 0.2541 0.2694 0.092 Uiso 1 1 calc R . .
H51B H 0.4796 0.2984 0.2363 0.092 Uiso 1 1 calc R . .
H51C H 0.4006 0.3314 0.2417 0.092 Uiso 1 1 calc R . .
C41 C 1.1423(5) 0.0631(7) 0.6875(5) 0.069(4) Uani 1 1 d . . .
H41A H 1.1128 0.0892 0.7123 0.083 Uiso 1 1 calc R . .
C1 C 0.8666(5) 0.4119(6) 0.3965(5) 0.052(3) Uani 1 1 d . . .
H1A H 0.8933 0.3983 0.4337 0.062 Uiso 1 1 calc R . .
C17 C 1.1900(5) 0.2042(6) 0.5500(5) 0.048(3) Uani 1 1 d . . .
H17A H 1.1581 0.1809 0.5745 0.057 Uiso 1 1 calc R . .
C49 C 0.3667(6) -0.1782(6) 0.3168(5) 0.072(4) Uani 1 1 d . . .
H49A H 0.3332 -0.1549 0.2855 0.108 Uiso 1 1 calc R . .
H49B H 0.3387 -0.2011 0.3466 0.108 Uiso 1 1 calc R . .
H49C H 0.3954 -0.2143 0.2980 0.108 Uiso 1 1 calc R . .
C37 C 1.1527(6) -0.0074(7) 0.6062(6) 0.067(4) Uani 1 1 d . . .
H37A H 1.1308 -0.0321 0.5715 0.080 Uiso 1 1 calc R . .
C8 C 1.2439(5) 0.4435(7) 0.3755(5) 0.071(4) Uani 1 1 d . . .
H8A H 1.2779 0.4305 0.3483 0.085 Uiso 1 1 calc R . .
C7 C 1.1690(6) 0.4379(8) 0.3580(5) 0.088(5) Uani 1 1 d . . .
H7A H 1.1542 0.4205 0.3183 0.106 Uiso 1 1 calc R . .
C9 C 1.2677(4) 0.4684(5) 0.4332(4) 0.028(2) Uani 1 1 d . . .
C38 C 1.2276(5) -0.0098(6) 0.6173(5) 0.057(4) Uani 1 1 d . . .
H38A H 1.2556 -0.0351 0.5907 0.068 Uiso 1 1 calc R . .
C39 C 1.2619(5) 0.0258(5) 0.6685(4) 0.026(2) Uani 1 1 d . . .
C40 C 1.2176(5) 0.0655(7) 0.7033(5) 0.053(3) Uani 1 1 d . . .
H40A H 1.2380 0.0933 0.7367 0.064 Uiso 1 1 calc R . .
C27 C 1.2833(5) 0.3391(5) 0.7339(4) 0.027(2) Uani 1 1 d . . .
C14 C 1.2821(5) 0.2718(5) 0.4810(4) 0.035(3) Uani 1 1 d . . .
H14A H 1.3130 0.2966 0.4565 0.042 Uiso 1 1 calc R . .
C15 C 1.3119(5) 0.2239(5) 0.5264(4) 0.024(2) Uani 1 1 d . . .
C16 C 1.2654(4) 0.1915(6) 0.5624(4) 0.042(3) Uani 1 1 d . . .
H16A H 1.2836 0.1612 0.5948 0.050 Uiso 1 1 calc R . .
C32 C 0.7158(5) 0.3648(6) 0.7381(4) 0.039(3) Uani 1 1 d . . .
H32A H 0.6912 0.3983 0.7110 0.047 Uiso 1 1 calc R . .
C33 C 0.6791(5) 0.3297(5) 0.7810(4) 0.026(2) Uani 1 1 d . . .
C34 C 0.7181(5) 0.2793(5) 0.8193(4) 0.040(3) Uani 1 1 d . . .
H34A H 0.6946 0.2535 0.8485 0.048 Uiso 1 1 calc R . .

loop_
_atom_site_aniso_label
_atom_site_aniso_U_11
_atom_site_aniso_U_22
_atom_site_aniso_U_33
_atom_site_aniso_U_23
_atom_site_aniso_U_13
_atom_site_aniso_U_12
Pr2 0.0147(2) 0.0140(3) 0.0172(3) -0.0006(2) 0.00061(18) -0.0012(2)
Pr1 0.0140(2) 0.0196(3) 0.0147(3) -0.0009(2) 0.00110(17) 0.0012(2)
Pr3 0.0187(2) 0.0176(3) 0.0148(3) 0.0011(2) 0.00020(18) 0.0022(2)
Pr4 0.0155(2) 0.0196(3) 0.0131(2) -0.0017(2) 0.00029(17) 0.0007(2)
I2 0.0330(3) 0.0397(5) 0.0334(4) 0.0014(3) -0.0035(3) 0.0026(3)
I3 0.0332(4) 0.0393(5) 0.0433(4) -0.0037(4) 0.0040(3) 0.0010(3)
I4 0.0504(4) 0.0403(5) 0.0349(4) -0.0035(4) 0.0055(3) -0.0051(4)
I5 0.0402(4) 0.0408(5) 0.0479(5) 0.0002(4) 0.0068(3) -0.0053(4)
I1 0.0497(4) 0.0616(6) 0.0309(4) -0.0077(4) -0.0021(3) 0.0014(4)
Cu2 0.0294(7) 0.0606(10) 0.0473(8) 0.0014(7) 0.0044(6) 0.0024(7)
Cu3 0.0238(6) 0.0563(10) 0.0401(8) -0.0035(7) -0.0009(5) -0.0011(6)
Cu4 0.0272(6) 0.0619(11) 0.0489(8) -0.0009(7) -0.0066(6) -0.0058(7)
Cu5 0.0287(7) 0.0556(11) 0.0853(11) 0.0078(9) 0.0098(7) 0.0071(7)
Cu6 0.0206(7) 0.1447(18) 0.0971(13) -0.0029(12) -0.0104(7) -0.0180(9)
Cu1 0.0147(7) 0.233(3) 0.0751(12) -0.0147(13) -0.0041(7) -0.0084(10)
O13 0.024(3) 0.029(4) 0.039(4) -0.006(3) 0.007(3) -0.008(3)
O2 0.025(3) 0.013(3) 0.011(3) 0.005(3) 0.003(2) -0.003(3)
O9 0.020(3) 0.023(4) 0.046(4) -0.005(3) -0.002(3) -0.002(3)
O21 0.044(4) 0.021(4) 0.019(3) 0.010(3) 0.006(3) -0.005(3)
O19 0.034(4) 0.027(4) 0.021(4) 0.003(3) 0.002(3) -0.003(3)
O23 0.050(4) 0.018(4) 0.019(3) -0.008(3) 0.007(3) -0.007(3)
O17 0.028(3) 0.032(4) 0.044(4) -0.001(3) -0.016(3) 0.000(3)
O22 0.025(3) 0.018(4) 0.021(3) 0.001(3) 0.003(2) -0.007(3)
O1 0.028(3) 0.014(4) 0.012(3) -0.001(3) 0.004(2) 0.002(3)
O18 0.026(3) 0.041(5) 0.042(4) -0.003(4) 0.011(3) -0.014(3)
O24 0.033(3) 0.029(4) 0.019(4) 0.009(3) 0.006(3) 0.005(3)
O8 0.035(4) 0.027(4) 0.031(4) 0.003(3) -0.001(3) 0.011(3)
O4 0.024(3) 0.074(6) 0.020(4) 0.001(4) 0.008(3) 0.006(4)
O14 0.043(4) 0.045(5) 0.047(4) -0.019(4) 0.030(3) -0.001(4)
O7 0.020(3) 0.025(4) 0.033(4) -0.012(3) 0.013(3) 0.002(3)
O3 0.022(3) 0.045(5) 0.036(4) -0.002(3) -0.001(3) -0.008(3)
O20 0.032(4) 0.062(6) 0.030(4) -0.010(4) 0.002(3) -0.016(4)
O12 0.032(3) 0.027(4) 0.025(4) -0.003(3) -0.007(3) 0.001(3)
O6 0.025(3) 0.030(4) 0.041(4) -0.016(3) 0.000(3) 0.000(3)
O11 0.032(4) 0.035(5) 0.032(4) -0.002(3) -0.005(3) 0.014(3)
O15 0.025(3) 0.056(5) 0.053(5) -0.007(4) -0.015(3) 0.003(3)
O10 0.026(3) 0.027(4) 0.035(4) 0.003(3) 0.002(3) 0.006(3)
N5 0.035(5) 0.055(7) 0.025(5) -0.002(5) -0.001(4) -0.003(5)
O5 0.021(3) 0.034(5) 0.034(4) -0.013(3) 0.001(3) 0.002(3)
O16 0.035(4) 0.054(6) 0.072(5) 0.022(4) 0.034(4) 0.008(4)
C24 0.019(5) 0.023(6) 0.022(5) 0.011(5) 0.001(4) -0.002(5)
N6 0.026(4) 0.038(6) 0.055(6) 0.008(5) 0.012(4) 0.007(4)
C18 0.028(5) 0.025(7) 0.024(6) -0.013(5) 0.003(4) 0.007(5)
C36 0.026(5) 0.016(6) 0.036(6) 0.009(5) 0.007(4) -0.003(5)
N3 0.027(4) 0.038(6) 0.039(5) 0.005(4) 0.005(4) 0.006(4)
C45 0.021(4) 0.023(6) 0.024(5) -0.002(4) 0.007(4) -0.007(4)
N4 0.024(4) 0.043(6) 0.051(6) -0.023(5) -0.004(4) -0.001(4)
C6 0.021(5) 0.021(6) 0.033(6) -0.014(5) -0.005(4) 0.004(4)
N2 0.013(4) 0.081(8) 0.052(6) 0.008(5) 0.011(4) 0.008(5)
C30 0.032(5) 0.015(6) 0.027(6) 0.012(5) 0.004(4) 0.007(5)
C21 0.019(5) 0.016(6) 0.042(6) 0.001(5) -0.008(4) -0.001(4)
C42 0.020(5) 0.032(7) 0.050(7) 0.012(6) -0.003(5) 0.001(5)
C48 0.028(5) 0.027(7) 0.033(6) -0.014(5) -0.004(4) 0.000(5)
C20 0.024(5) 0.038(7) 0.058(7) -0.018(6) -0.011(5) 0.011(5)
C52 0.041(6) 0.020(6) 0.020(5) -0.003(5) 0.003(4) -0.005(5)
C54 0.026(5) 0.023(7) 0.035(6) 0.018(5) -0.005(4) -0.008(5)
C31 0.041(6) 0.039(8) 0.039(6) 0.011(5) 0.012(5) 0.001(5)
N8 0.023(4) 0.036(6) 0.052(6) 0.002(5) -0.004(4) -0.005(4)
N7 0.018(4) 0.080(8) 0.048(6) 0.009(5) -0.002(4) -0.004(5)
C3 0.019(4) 0.023(6) 0.027(5) 0.004(5) -0.001(4) 0.001(4)
C12 0.022(5) 0.014(6) 0.041(6) 0.004(5) 0.002(4) -0.008(4)
C29 0.033(6) 0.059(8) 0.024(6) 0.011(5) -0.004(4) 0.001(5)
C2 0.023(5) 0.059(8) 0.032(6) 0.002(5) 0.003(4) 0.008(5)
C46 0.030(6) 0.042(8) 0.058(7) 0.012(6) -0.017(5) -0.006(5)
C4 0.021(5) 0.065(9) 0.034(6) 0.007(6) -0.001(4) 0.001(5)
C28 0.022(5) 0.057(8) 0.040(6) 0.007(6) -0.006(4) -0.011(5)
N1 0.025(5) 0.071(8) 0.053(6) -0.003(5) 0.000(4) 0.001(5)
C22 0.028(5) 0.042(7) 0.046(6) -0.018(6) 0.006(4) -0.002(5)
C10 0.031(6) 0.071(9) 0.060(8) -0.037(7) 0.015(5) -0.016(6)
C50 0.037(6) 0.021(7) 0.038(7) 0.004(5) -0.002(5) -0.009(5)
C23 0.025(5) 0.061(9) 0.057(7) -0.029(7) -0.014(5) -0.008(6)
C5 0.020(5) 0.073(9) 0.057(8) 0.018(7) 0.005(5) -0.005(6)
C53 0.125(11) 0.040(8) 0.023(6) 0.004(6) 0.022(6) -0.004(8)
C13 0.033(6) 0.038(8) 0.057(7) 0.024(6) -0.001(5) 0.014(5)
C44 0.024(5) 0.034(7) 0.054(7) 0.013(5) -0.011(5) -0.007(5)
C19 0.026(5) 0.046(8) 0.052(7) -0.008(6) 0.001(5) 0.014(5)
C47 0.037(6) 0.041(8) 0.075(9) -0.003(6) -0.006(6) -0.022(6)
C35 0.027(6) 0.034(8) 0.077(9) 0.023(6) -0.004(5) 0.002(5)
C11 0.041(6) 0.039(8) 0.066(8) -0.014(6) 0.016(6) -0.010(6)
C25 0.029(5) 0.069(9) 0.040(7) 0.018(6) 0.007(5) -0.016(6)
C26 0.015(4) 0.084(9) 0.025(6) 0.016(6) -0.001(4) 0.003(5)
C43 0.045(7) 0.054(9) 0.043(7) -0.002(6) -0.009(5) 0.023(6)
C51 0.136(11) 0.029(7) 0.021(6) -0.001(5) 0.018(6) -0.044(7)
C41 0.019(5) 0.149(14) 0.039(7) -0.013(8) 0.000(5) 0.007(7)
C1 0.034(6) 0.081(10) 0.038(7) 0.006(7) -0.007(5) 0.017(6)
C17 0.025(5) 0.070(9) 0.049(7) 0.016(6) 0.004(5) 0.001(6)
C49 0.100(10) 0.048(9) 0.060(8) 0.009(7) -0.025(7) -0.042(8)
C37 0.042(7) 0.077(11) 0.076(9) -0.023(8) -0.020(6) 0.003(7)
C8 0.022(5) 0.156(14) 0.034(7) -0.022(8) 0.002(5) -0.009(7)
C7 0.032(7) 0.199(17) 0.030(7) -0.007(9) -0.010(5) -0.006(9)
C9 0.017(5) 0.030(7) 0.039(6) 0.005(5) 0.003(4) -0.004(4)
C38 0.036(6) 0.073(10) 0.061(8) -0.032(7) 0.001(5) 0.007(6)
C39 0.023(5) 0.030(6) 0.025(5) 0.004(5) 0.000(4) -0.001(5)
C40 0.024(5) 0.100(11) 0.035(6) -0.019(7) -0.003(4) 0.005(6)
C27 0.028(5) 0.028(6) 0.027(6) -0.007(5) 0.005(4) -0.009(5)
C14 0.026(5) 0.021(6) 0.059(7) 0.020(5) 0.011(5) 0.007(5)
C15 0.032(5) 0.016(6) 0.023(5) -0.006(4) -0.002(4) 0.007(4)
C16 0.018(5) 0.066(9) 0.041(6) 0.023(6) 0.004(4) -0.001(5)
C32 0.025(5) 0.046(8) 0.046(7) 0.016(6) 0.009(5) -0.003(5)
C33 0.023(5) 0.025(6) 0.032(6) 0.002(5) 0.004(4) -0.004(5)
C34 0.032(6) 0.042(8) 0.046(7) 0.010(6) 0.010(5) 0.004(5)

loop_
_atom_type_symbol
_atom_type_description
_atom_type_scat_dispersion_real
_atom_type_scat_dispersion_imag
_atom_type_scat_source
C C 0.0033 0.0016 'International Tables Vol C Tables 4.2.6.8 and 6.1.1.4'
H H 0.0000 0.0000 'International Tables Vol C Tables 4.2.6.8 and 6.1.1.4'
N N 0.0061 0.0033 'International Tables Vol C Tables 4.2.6.8 and 6.1.1.4'
O O 0.0106 0.0060 'International Tables Vol C Tables 4.2.6.8 and 6.1.1.4'
Cu Cu 0.3201 1.2651 'International Tables Vol C Tables 4.2.6.8 and 6.1.1.4'
I I -0.4742 1.8119 'International Tables Vol C Tables 4.2.6.8 and 6.1.1.4'
Pr Pr -0.2180 2.8214 'International Tables Vol C Tables 4.2.6.8 and 6.1.1.4'

loop_
_geom_angle_atom_site_label_1
_geom_angle_atom_site_label_2
_geom_angle_atom_site_label_3
_geom_angle
_geom_angle_site_symmetry_1
_geom_angle_site_symmetry_3
_geom_angle_publ_flag
O7 Pr2 O12 109.57(19) . . ?
O7 Pr2 O9 77.04(19) . . ?
O12 Pr2 O9 153.8(2) . . ?
O7 Pr2 O14 139.1(2) . . ?
O12 Pr2 O14 91.3(2) . . ?
O9 Pr2 O14 70.1(2) . . ?
O7 Pr2 O18 72.3(2) . 3_656 ?
O12 Pr2 O18 69.1(2) . 3_656 ?
O9 Pr2 O18 135.4(2) . 3_656 ?
O14 Pr2 O18 148.4(2) . 3_656 ?
O7 Pr2 O2 85.06(19) . . ?
O12 Pr2 O2 135.82(18) . . ?
O9 Pr2 O2 68.73(18) . . ?
O14 Pr2 O2 104.3(2) . . ?
O18 Pr2 O2 76.98(19) 3_656 . ?
O7 Pr2 O1 139.18(19) . . ?
O12 Pr2 O1 73.26(18) . . ?
O9 Pr2 O1 119.01(18) . . ?
O14 Pr2 O1 79.7(2) . . ?
O18 Pr2 O1 71.17(19) 3_656 . ?
O2 Pr2 O1 69.51(16) . . ?
O7 Pr2 O21 75.6(2) . . ?
O12 Pr2 O21 78.11(18) . . ?
O9 Pr2 O21 79.24(18) . . ?
O14 Pr2 O21 74.9(2) . . ?
O18 Pr2 O21 121.9(2) 3_656 . ?
O2 Pr2 O21 145.61(16) . . ?
O1 Pr2 O21 140.91(17) . . ?
O7 Pr2 Pr3 116.44(15) . . ?
O12 Pr2 Pr3 107.36(14) . . ?
O9 Pr2 Pr3 90.85(14) . . ?
O14 Pr2 Pr3 88.20(16) . . ?
O18 Pr2 Pr3 75.20(16) 3_656 . ?
O2 Pr2 Pr3 34.63(12) . . ?
O1 Pr2 Pr3 35.42(11) . . ?
O21 Pr2 Pr3 162.48(13) . . ?
O10 Pr1 O4 80.0(2) . . ?
O10 Pr1 O5 120.0(2) . . ?
O4 Pr1 O5 145.91(19) . . ?
O10 Pr1 O24 75.2(2) . 3_666 ?
O4 Pr1 O24 140.78(18) . 3_666 ?
O5 Pr1 O24 73.30(18) . 3_666 ?
O10 Pr1 O6 79.07(19) . . ?
O4 Pr1 O6 73.1(2) . . ?
O5 Pr1 O6 134.2(2) . . ?
O24 Pr1 O6 72.70(19) 3_666 . ?
O10 Pr1 O22 115.8(2) . . ?
O4 Pr1 O22 70.77(18) . . ?
O5 Pr1 O22 75.46(18) . . ?
O24 Pr1 O22 148.00(18) 3_666 . ?
O6 Pr1 O22 137.1(2) . . ?
O10 Pr1 O23 156.9(2) . . ?
O4 Pr1 O23 77.7(2) . . ?
O5 Pr1 O23 82.5(2) . . ?
O24 Pr1 O23 119.8(2) 3_666 . ?
O6 Pr1 O23 88.61(19) . . ?
O22 Pr1 O23 61.88(18) . . ?
O10 Pr1 O24 137.13(18) . . ?
O4 Pr1 O24 112.5(2) . . ?
O5 Pr1 O24 72.96(18) . . ?
O24 Pr1 O24 70.2(2) 3_666 . ?
O6 Pr1 O24 67.20(18) . . ?
O22 Pr1 O24 106.92(17) . . ?
O23 Pr1 O24 50.03(18) . . ?
O10 Pr1 O21 73.49(18) . . ?
O4 Pr1 O21 85.4(2) . . ?
O5 Pr1 O21 75.84(18) . . ?
O24 Pr1 O21 115.24(18) 3_666 . ?
O6 Pr1 O21 147.62(18) . . ?
O22 Pr1 O21 48.97(17) . . ?
O23 Pr1 O21 110.53(17) . . ?
O24 Pr1 O21 144.97(16) . . ?
O10 Pr1 C54 155.2(2) . . ?
O4 Pr1 C54 94.6(3) . . ?
O5 Pr1 C54 77.4(2) . . ?
O24 Pr1 C54 95.4(3) 3_666 . ?
O6 Pr1 C54 76.2(2) . . ?
O22 Pr1 C54 84.4(2) . . ?
O23 Pr1 C54 24.7(2) . . ?
O24 Pr1 C54 25.3(2) . . ?
O21 Pr1 C54 130.6(2) . . ?
O10 Pr1 C52 94.7(2) . . ?
O4 Pr1 C52 76.6(2) . . ?
O5 Pr1 C52 74.6(2) . . ?
O24 Pr1 C52 134.8(2) 3_666 . ?
O6 Pr1 C52 149.7(2) . . ?
O22 Pr1 C52 24.4(2) . . ?
O23 Pr1 C52 86.1(2) . . ?
O24 Pr1 C52 127.7(2) . . ?
O21 Pr1 C52 24.58(19) . . ?
C54 Pr1 C52 107.7(3) . . ?
O16 Pr3 O8 89.9(2) . . ?
O16 Pr3 O2 97.9(2) . . ?
O8 Pr3 O2 148.38(17) . . ?
O16 Pr3 O1 72.3(2) . . ?
O8 Pr3 O1 140.02(18) . . ?
O2 Pr3 O1 71.05(16) . . ?
O16 Pr3 O2 161.68(19) . 3_656 ?
O8 Pr3 O2 86.03(19) . 3_656 ?
O2 Pr3 O2 76.96(19) . 3_656 ?
O1 Pr3 O2 121.11(17) . 3_656 ?
O16 Pr3 O17 79.8(2) . . ?
O8 Pr3 O17 79.29(19) . . ?
O2 Pr3 O17 72.13(18) . . ?
O1 Pr3 O17 129.37(19) . . ?
O2 Pr3 O17 81.90(19) 3_656 . ?
O16 Pr3 O20 127.7(2) . . ?
O8 Pr3 O20 87.1(2) . . ?
O2 Pr3 O20 111.0(2) . . ?
O1 Pr3 O20 77.28(19) . . ?
O2 Pr3 O20 69.95(18) 3_656 . ?
O17 Pr3 O20 149.5(2) . . ?
O16 Pr3 O19 77.2(2) . . ?
O8 Pr3 O19 76.52(18) . . ?
O2 Pr3 O19 135.07(16) . . ?
O1 Pr3 O19 64.91(17) . . ?
O2 Pr3 O19 118.93(18) 3_656 . ?
O17 Pr3 O19 146.4(2) . . ?
O20 Pr3 O19 51.4(2) . . ?
O16 Pr3 C50 103.6(3) . . ?
O8 Pr3 C50 77.8(2) . . ?
O2 Pr3 C50 128.9(2) . . ?
O1 Pr3 C50 72.4(2) . . ?
O2 Pr3 C50 93.0(2) 3_656 . ?
O17 Pr3 C50 156.8(2) . . ?
O20 Pr3 C50 25.4(2) . . ?
O19 Pr3 C50 26.4(2) . . ?
O16 Pr3 Pr3 134.33(19) . 3_656 ?
O8 Pr3 Pr3 119.67(14) . 3_656 ?
O2 Pr3 Pr3 38.84(12) . 3_656 ?
O1 Pr3 Pr3 97.29(12) . 3_656 ?
O2 Pr3 Pr3 38.11(12) 3_656 3_656 ?
O17 Pr3 Pr3 73.43(15) . 3_656 ?
O20 Pr3 Pr3 90.38(16) . 3_656 ?
O19 Pr3 Pr3 139.46(13) . 3_656 ?
C50 Pr3 Pr3 115.6(2) . 3_656 ?
O16 Pr3 Pr4 51.51(16) . . ?
O8 Pr3 Pr4 104.42(14) . . ?
O2 Pr3 Pr4 104.39(11) . . ?
O1 Pr3 Pr4 36.83(12) . . ?
O2 Pr3 Pr4 146.69(11) 3_656 . ?
O17 Pr3 Pr4 130.76(16) . . ?
O20 Pr3 Pr4 78.94(15) . . ?
O19 Pr3 Pr4 38.55(13) . . ?
C50 Pr3 Pr4 59.7(2) . . ?
Pr3 Pr3 Pr4 134.06(2) 3_656 . ?
O16 Pr3 Pr2 79.80(17) . . ?
O8 Pr3 Pr2 169.68(15) . . ?
O2 Pr3 Pr2 35.55(11) . . ?
O1 Pr3 Pr2 36.06(12) . . ?
O2 Pr3 Pr2 103.77(12) 3_656 . ?
O17 Pr3 Pr2 98.67(14) . . ?
O20 Pr3 Pr2 99.17(16) . . ?
O19 Pr3 Pr2 100.97(13) . . ?
C50 Pr3 Pr2 104.53(19) . . ?
Pr3 Pr3 Pr2 68.762(15) 3_656 . ?
Pr4 Pr3 Pr2 69.138(12) . . ?
O13 Pr4 O3 145.9(2) . . ?
O13 Pr4 O11 78.6(2) . . ?
O3 Pr4 O11 70.5(2) . . ?
O13 Pr4 O1 85.39(19) . . ?
O3 Pr4 O1 98.44(19) . . ?
O11 Pr4 O1 73.00(18) . . ?
O13 Pr4 O23 78.6(2) . 2_645 ?
O3 Pr4 O23 79.8(2) . 2_645 ?
O11 Pr4 O23 74.5(2) . 2_645 ?
O1 Pr4 O23 145.98(18) . 2_645 ?
O13 Pr4 O22 117.1(2) . 2_645 ?
O3 Pr4 O22 75.18(19) . 2_645 ?
O11 Pr4 O22 129.60(17) . 2_645 ?
O1 Pr4 O22 148.98(18) . 2_645 ?
O23 Pr4 O22 63.89(18) 2_645 2_645 ?
O13 Pr4 O19 136.33(18) . . ?
O3 Pr4 O19 74.13(19) . . ?
O11 Pr4 O19 120.6(2) . . ?
O1 Pr4 O19 66.94(18) . . ?
O23 Pr4 O19 141.55(19) 2_645 . ?
O22 Pr4 O19 82.22(19) 2_645 . ?
O13 Pr4 O15 70.1(2) . . ?
O3 Pr4 O15 138.9(2) . . ?
O11 Pr4 O15 148.7(2) . . ?
O1 Pr4 O15 105.21(18) . . ?
O23 Pr4 O15 97.3(2) 2_645 . ?
O22 Pr4 O15 67.19(18) 2_645 . ?
O19 Pr4 O15 84.8(2) . . ?
O13 Pr4 Pr3 97.04(14) . . ?
O3 Pr4 Pr3 106.12(14) . . ?
O11 Pr4 Pr3 109.29(14) . . ?
O1 Pr4 Pr3 36.61(12) . . ?
O23 Pr4 Pr3 173.68(14) 2_645 . ?
O22 Pr4 Pr3 115.03(12) 2_645 . ?
O19 Pr4 Pr3 41.20(12) . . ?
O15 Pr4 Pr3 76.83(15) . . ?
Cu4 I2 Cu2 101.23(5) . . ?
Cu4 I2 Cu3 61.46(4) . . ?
Cu2 I2 Cu3 57.81(4) . . ?
Cu2 I3 Cu3 58.80(4) . . ?
Cu2 I3 Cu6 134.76(5) . . ?
Cu3 I3 Cu6 89.65(5) . . ?
Cu3 I4 Cu4 62.08(4) . . ?
Cu3 I4 Cu5 117.79(5) . . ?
Cu4 I4 Cu5 68.50(5) . . ?
Cu5 I5 Cu4 69.43(5) . . ?
Cu2 I1 Cu5 136.04(5) . 4_565 ?
Cu2 I1 Cu1 96.95(5) . . ?
Cu5 I1 Cu1 116.26(5) 4_565 . ?
N3 Cu2 Cu3 118.8(2) . . ?
N3 Cu2 I1 110.1(2) . . ?
Cu3 Cu2 I1 131.09(5) . . ?
N3 Cu2 I3 104.0(2) . . ?
Cu3 Cu2 I3 60.97(4) . . ?
I1 Cu2 I3 107.53(5) . . ?
N3 Cu2 I2 102.0(2) . . ?
Cu3 Cu2 I2 61.15(4) . . ?
I1 Cu2 I2 110.41(5) . . ?
I3 Cu2 I2 122.11(5) . . ?
N4 Cu3 Cu2 115.1(2) . . ?
N4 Cu3 I4 106.7(2) . . ?
Cu2 Cu3 I4 137.93(5) . . ?
N4 Cu3 I3 105.9(2) . . ?
Cu2 Cu3 I3 60.23(4) . . ?
I4 Cu3 I3 104.77(5) . . ?
N4 Cu3 I2 99.1(2) . . ?
Cu2 Cu3 I2 61.04(4) . . ?
I4 Cu3 I2 117.50(5) . . ?
I3 Cu3 I2 121.25(5) . . ?
N4 Cu3 Cu4 119.4(2) . . ?
Cu2 Cu3 Cu4 101.38(5) . . ?
I4 Cu3 Cu4 59.23(4) . . ?
I3 Cu3 Cu4 134.36(5) . . ?
I2 Cu3 Cu4 58.45(4) . . ?
N5 Cu4 I2 105.2(2) . . ?
N5 Cu4 I4 108.8(3) . . ?
I2 Cu4 I4 118.60(5) . . ?
N5 Cu4 I5 102.6(2) . . ?
I2 Cu4 I5 109.53(5) . . ?
I4 Cu4 I5 110.74(5) . . ?
N5 Cu4 Cu3 120.8(2) . . ?
I2 Cu4 Cu3 60.09(4) . . ?
I4 Cu4 Cu3 58.69(4) . . ?
I5 Cu4 Cu3 136.54(5) . . ?
N5 Cu4 Cu5 111.5(2) . . ?
I2 Cu4 Cu5 142.26(5) . . ?
I4 Cu4 Cu5 56.73(4) . . ?
I5 Cu4 Cu5 54.57(4) . . ?
Cu3 Cu4 Cu5 105.61(5) . . ?
N6 Cu5 I5 103.1(3) . . ?
N6 Cu5 I1 119.0(2) . 4_566 ?
I5 Cu5 I1 118.13(5) . 4_566 ?
N6 Cu5 I4 110.6(2) . . ?
I5 Cu5 I4 110.21(6) . . ?
I1 Cu5 I4 95.63(5) 4_566 . ?
N6 Cu5 Cu4 127.2(2) . . ?
I5 Cu5 Cu4 56.00(4) . . ?
I1 Cu5 Cu4 113.16(5) 4_566 . ?
I4 Cu5 Cu4 54.76(4) . . ?
N7 Cu6 N8 168.5(4) . . ?
N7 Cu6 I3 92.7(3) . . ?
N8 Cu6 I3 96.4(3) . . ?
N1 Cu1 N2 170.0(4) . . ?
N1 Cu1 I1 91.0(3) . . ?
N2 Cu1 I1 95.7(3) . . ?
C36 O13 Pr4 136.1(6) . . ?
Pr3 O2 Pr3 103.04(19) . 3_656 ?
Pr3 O2 Pr2 109.81(18) . . ?
Pr3 O2 Pr2 127.3(2) 3_656 . ?
C24 O9 Pr2 138.5(5) . . ?
C52 O21 Pr2 134.5(6) . . ?
C52 O21 Pr1 90.3(5) . . ?
Pr2 O21 Pr1 132.9(2) . . ?
C50 O19 Pr4 134.5(6) . . ?
C50 O19 Pr3 88.4(5) . . ?
Pr4 O19 Pr3 100.2(2) . . ?
C54 O23 Pr4 147.2(6) . 2_655 ?
C54 O23 Pr1 96.3(5) . . ?
Pr4 O23 Pr1 114.5(2) 2_655 . ?
C48 O17 Pr3 133.1(6) . . ?
C52 O22 Pr4 141.5(5) . 2_655 ?
C52 O22 Pr1 101.4(5) . . ?
Pr4 O22 Pr1 116.1(2) 2_655 . ?
Pr3 O1 Pr4 106.6(2) . . ?
Pr3 O1 Pr2 108.52(17) . . ?
Pr4 O1 Pr2 131.2(2) . . ?
C48 O18 Pr2 150.5(6) . 3_656 ?
C54 O24 Pr1 156.3(6) . 3_666 ?
C54 O24 Pr1 93.2(6) . . ?
Pr1 O24 Pr1 109.8(2) 3_666 . ?
C18 O8 Pr3 134.1(6) 3_656 . ?
C6 O4 Pr1 142.5(6) . . ?
C36 O14 Pr2 145.0(6) . . ?
C18 O7 Pr2 128.4(6) . . ?
C6 O3 Pr4 137.1(6) 2_645 . ?
C50 O20 Pr3 96.4(5) . . ?
C30 O12 Pr2 140.8(6) . . ?
C12 O6 Pr1 141.1(6) 3_666 . ?
C30 O11 Pr4 142.7(5) . . ?
C42 O15 Pr4 107.1(6) . . ?
C24 O10 Pr1 142.3(6) . . ?
C25 N5 C29 116.4(8) . . ?
C25 N5 Cu4 119.0(7) . . ?
C29 N5 Cu4 123.2(6) . . ?
C12 O5 Pr1 136.4(5) . . ?
C42 O16 Pr3 147.6(7) . . ?
O9 C24 O10 127.5(8) . . ?
O9 C24 C21 114.4(8) . . ?
O10 C24 C21 118.0(8) . . ?
C35 N6 C31 115.5(8) . . ?
C35 N6 Cu5 123.9(6) . . ?
C31 N6 Cu5 120.6(7) . . ?
O8 C18 O7 125.7(8) 3_656 . ?
O8 C18 C15 116.4(9) 3_656 1_455 ?
O7 C18 C15 117.9(8) . 1_455 ?
O14 C36 O13 127.3(8) . . ?
O14 C36 C33 118.4(8) . 4_565 ?
O13 C36 C33 114.3(8) . 4_565 ?
C17 N3 C13 117.6(8) . . ?
C17 N3 Cu2 121.4(7) . . ?
C13 N3 Cu2 120.4(6) . . ?
C44 C45 C46 117.7(8) . . ?
C44 C45 C48 121.8(9) . . ?
C46 C45 C48 120.5(8) . . ?
C19 N4 C23 116.4(8) . . ?
C19 N4 Cu3 121.5(7) . . ?
C23 N4 Cu3 122.1(6) . . ?
O4 C6 O3 125.7(8) . 2_655 ?
O4 C6 C3 116.8(7) . . ?
O3 C6 C3 117.5(9) 2_655 . ?
C7 N2 C11 115.0(9) . . ?
C7 N2 Cu1 122.5(8) . . ?
C11 N2 Cu1 122.4(7) . . ?
O12 C30 O11 127.3(8) . . ?
O12 C30 C27 117.0(9) . 4_465 ?
O11 C30 C27 115.7(8) . 4_465 ?
C20 C21 C22 118.7(8) . . ?
C20 C21 C24 119.1(8) . . ?
C22 C21 C24 122.0(9) . . ?
O15 C42 O16 122.9(8) . . ?
O15 C42 C39 120.3(10) . 3_756 ?
O16 C42 C39 116.8(9) . 3_756 ?
O18 C48 O17 126.1(8) . . ?
O18 C48 C45 117.9(8) . . ?
O17 C48 C45 116.0(9) . . ?
C21 C20 C19 120.0(9) . . ?
O21 C52 O22 119.4(8) . . ?
O21 C52 C51 122.4(9) . . ?
O22 C52 C51 118.2(8) . . ?
O21 C52 Pr1 65.1(4) . . ?
O22 C52 Pr1 54.2(4) . . ?
C51 C52 Pr1 172.5(7) . . ?
O23 C54 O24 120.3(9) . . ?
O23 C54 C53 120.6(9) . . ?
O24 C54 C53 119.1(9) . . ?
O23 C54 Pr1 59.0(5) . . ?
O24 C54 Pr1 61.5(5) . . ?
C53 C54 Pr1 176.4(7) . . ?
N6 C31 C32 124.4(10) . . ?
C47 N8 C43 116.5(8) . . ?
C47 N8 Cu6 121.4(7) . . ?
C43 N8 Cu6 120.8(7) . . ?
C41 N7 C37 114.7(9) . . ?
C41 N7 Cu6 123.1(8) . . ?
C37 N7 Cu6 122.2(7) . . ?
C2 C3 C4 117.6(8) . . ?
C2 C3 C6 120.6(8) . . ?
C4 C3 C6 121.9(7) . . ?
O6 C12 O5 127.4(8) 3_666 . ?
O6 C12 C9 115.4(9) 3_666 1_455 ?
O5 C12 C9 117.2(8) . 1_455 ?
N5 C29 C28 123.5(9) . . ?
C3 C2 C1 118.7(9) . . ?
C45 C46 C47 118.8(9) . . ?
C3 C4 C5 120.5(8) . . ?
C29 C28 C27 118.8(9) . . ?
C5 N1 C1 116.7(8) . . ?
C5 N1 Cu1 124.7(8) . . ?
C1 N1 Cu1 118.6(7) . . ?
C21 C22 C23 118.7(9) . . ?
C9 C10 C11 120.0(10) . . ?
O20 C50 O19 121.9(8) . . ?
O20 C50 C49 119.9(10) . . ?
O19 C50 C49 118.2(10) . . ?
O20 C50 Pr3 58.3(4) . . ?
O19 C50 Pr3 65.1(4) . . ?
C49 C50 Pr3 167.3(7) . . ?
N4 C23 C22 123.0(9) . . ?
N1 C5 C4 121.8(10) . . ?
N3 C13 C14 122.4(9) . . ?
C45 C44 C43 119.7(9) . . ?
N4 C19 C20 123.1(10) . . ?
N8 C47 C46 124.6(10) . . ?
N6 C35 C34 124.3(9) . . ?
N2 C11 C10 123.8(10) . . ?
N5 C25 C26 124.0(9) . . ?
C25 C26 C27 119.3(9) . . ?
N8 C43 C44 122.6(9) . . ?
N7 C41 C40 125.8(11) . . ?
N1 C1 C2 124.6(9) . . ?
N3 C17 C16 123.5(10) . . ?
N7 C37 C38 125.0(10) . . ?
C9 C8 C7 119.2(11) . . ?
N2 C7 C8 125.1(11) . . ?
C10 C9 C8 116.9(8) . . ?
C10 C9 C12 120.7(9) . 1_655 ?
C8 C9 C12 122.4(9) . 1_655 ?
C37 C38 C39 119.0(11) . . ?
C40 C39 C38 117.2(8) . . ?
C40 C39 C42 120.2(8) . 3_756 ?
C38 C39 C42 122.6(9) . 3_756 ?
C39 C40 C41 118.1(10) . . ?
C26 C27 C28 117.8(8) . . ?
C26 C27 C30 120.3(8) . 4_666 ?
C28 C27 C30 121.8(9) . 4_666 ?
C13 C14 C15 119.5(9) . . ?
C16 C15 C14 118.2(8) . . ?
C16 C15 C18 122.3(8) . 1_655 ?
C14 C15 C18 119.2(9) . 1_655 ?
C15 C16 C17 118.6(9) . . ?
C33 C32 C31 118.9(9) . . ?
C32 C33 C34 118.1(9) . . ?
C32 C33 C36 121.1(8) . 4_566 ?
C34 C33 C36 120.8(9) . 4_566 ?
C35 C34 C33 118.8(10) . . ?

loop_
_geom_bond_atom_site_label_1
_geom_bond_atom_site_label_2
_geom_bond_distance
_geom_bond_site_symmetry_2
_geom_bond_publ_flag
Pr2 O7 2.388(6) . ?
Pr2 O12 2.392(5) . ?
Pr2 O9 2.416(5) . ?
Pr2 O14 2.436(6) . ?
Pr2 O18 2.457(6) 3_656 ?
Pr2 O2 2.475(5) . ?
Pr2 O1 2.486(5) . ?
Pr2 O21 2.514(6) . ?
Pr2 Pr3 4.0038(7) . ?
Pr1 O10 2.343(6) . ?
Pr1 O4 2.425(6) . ?
Pr1 O5 2.427(6) . ?
Pr1 O24 2.445(6) 3_666 ?
Pr1 O6 2.487(5) . ?
Pr1 O22 2.523(5) . ?
Pr1 O23 2.573(6) . ?
Pr1 O24 2.627(6) . ?
Pr1 O21 2.765(6) . ?
Pr1 C54 2.985(10) . ?
Pr1 C52 3.048(8) . ?
Pr3 O16 2.382(7) . ?
Pr3 O8 2.391(6) . ?
Pr3 O2 2.419(5) . ?
Pr3 O1 2.447(5) . ?
Pr3 O2 2.458(5) 3_656 ?
Pr3 O17 2.458(5) . ?
Pr3 O20 2.482(6) . ?
Pr3 O19 2.633(5) . ?
Pr3 C50 2.901(9) . ?
Pr3 Pr3 3.8175(10) 3_656 ?
Pr3 Pr4 3.9332(6) . ?
Pr4 O13 2.369(6) . ?
Pr4 O3 2.425(5) . ?
Pr4 O11 2.438(6) . ?
Pr4 O1 2.460(5) . ?
Pr4 O23 2.473(6) 2_645 ?
Pr4 O22 2.479(6) 2_645 ?
Pr4 O19 2.491(6) . ?
Pr4 O15 2.627(6) . ?
I2 Cu4 2.6479(14) . ?
I2 Cu2 2.6903(16) . ?
I2 Cu3 2.6933(15) . ?
I3 Cu2 2.6404(16) . ?
I3 Cu3 2.6598(15) . ?
I3 Cu6 3.109(2) . ?
I4 Cu3 2.6395(14) . ?
I4 Cu4 2.6543(16) . ?
I4 Cu5 2.7171(17) . ?
I5 Cu5 2.6314(17) . ?
I5 Cu4 2.6775(16) . ?
I1 Cu2 2.6111(14) . ?
I1 Cu5 2.6325(14) 4_565 ?
I1 Cu1 3.074(3) . ?
Cu2 N3 2.048(7) . ?
Cu2 Cu3 2.6021(18) . ?
Cu3 N4 2.034(7) . ?
Cu3 Cu4 2.7298(16) . ?
Cu4 N5 2.056(7) . ?
Cu4 Cu5 3.024(2) . ?
Cu5 N6 2.029(7) . ?
Cu5 I1 2.6325(14) 4_566 ?
Cu6 N7 1.937(7) . ?
Cu6 N8 1.937(7) . ?
Cu1 N1 1.931(8) . ?
Cu1 N2 1.941(7) . ?
O13 C36 1.256(10) . ?
O2 Pr3 2.458(5) 3_656 ?
O9 C24 1.238(10) . ?
O21 C52 1.268(9) . ?
O19 C50 1.292(11) . ?
O23 C54 1.257(11) . ?
O23 Pr4 2.473(6) 2_655 ?
O17 C48 1.277(10) . ?
O22 C52 1.283(10) . ?
O22 Pr4 2.479(6) 2_655 ?
O18 C48 1.238(10) . ?
O18 Pr2 2.457(6) 3_656 ?
O24 C54 1.278(10) . ?
O24 Pr1 2.445(6) 3_666 ?
O8 C18 1.248(10) 3_656 ?
O4 C6 1.248(10) . ?
O14 C36 1.244(10) . ?
O7 C18 1.259(10) . ?
O3 C6 1.266(9) 2_645 ?
O20 C50 1.251(11) . ?
O12 C30 1.240(10) . ?
O6 C12 1.251(10) 3_666 ?
O11 C30 1.255(10) . ?
O15 C42 1.242(10) . ?
O10 C24 1.246(10) . ?
N5 C25 1.320(10) . ?
N5 C29 1.338(11) . ?
O5 C12 1.262(10) . ?
O16 C42 1.266(11) . ?
C24 C21 1.510(11) . ?
N6 C35 1.332(12) . ?
N6 C31 1.335(11) . ?
C18 O8 1.248(10) 3_656 ?
C18 C15 1.518(11) 1_455 ?
C36 C33 1.530(11) 4_565 ?
N3 C17 1.316(11) . ?
N3 C13 1.322(11) . ?
C45 C44 1.350(11) . ?
C45 C46 1.379(12) . ?
C45 C48 1.508(11) . ?
N4 C19 1.331(11) . ?
N4 C23 1.354(11) . ?
C6 O3 1.266(9) 2_655 ?
C6 C3 1.509(11) . ?
N2 C7 1.306(13) . ?
N2 C11 1.320(11) . ?
C30 C27 1.503(11) 4_465 ?
C21 C20 1.358(12) . ?
C21 C22 1.368(11) . ?
C42 C39 1.495(11) 3_756 ?
C20 C19 1.373(11) . ?
C52 C51 1.491(11) . ?
C54 C53 1.500(12) . ?
C31 C32 1.379(12) . ?
N8 C47 1.296(12) . ?
N8 C43 1.343(12) . ?
N7 C41 1.303(12) . ?
N7 C37 1.324(13) . ?
C3 C2 1.369(10) . ?
C3 C4 1.383(12) . ?
C12 O6 1.251(10) 3_666 ?
C12 C9 1.521(11) 1_455 ?
C29 C28 1.369(11) . ?
C2 C1 1.375(12) . ?
C46 C47 1.382(11) . ?
C4 C5 1.390(11) . ?
C28 C27 1.381(11) . ?
N1 C5 1.336(11) . ?
N1 C1 1.342(12) . ?
C22 C23 1.385(11) . ?
C10 C9 1.349(12) . ?
C10 C11 1.377(12) . ?
C50 C49 1.519(12) . ?
C13 C14 1.365(11) . ?
C44 C43 1.392(12) . ?
C35 C34 1.374(12) . ?
C25 C26 1.366(11) . ?
C26 C27 1.367(12) . ?
C41 C40 1.370(12) . ?
C17 C16 1.382(11) . ?
C37 C38 1.352(13) . ?
C8 C9 1.358(12) . ?
C8 C7 1.371(13) . ?
C9 C12 1.521(11) 1_655 ?
C38 C39 1.379(12) . ?
C39 C40 1.369(13) . ?
C39 C42 1.495(11) 3_756 ?
C27 C30 1.503(11) 4_666 ?
C14 C15 1.385(11) . ?
C15 C16 1.347(12) . ?
C15 C18 1.518(11) 1_655 ?
C32 C33 1.362(12) . ?
C33 C34 1.385(11) . ?
C33 C36 1.530(11) 4_566 ?
